data_4028229
loop_
_publ_author_name
'Steven M. Raders'
'Jane N. Moore'
'Jacquelynn K. Parks'
'Ashley D. Miller'
'Thomas M. Lei\&sing'
'Steven P. Kelley'
'Robin D. Rogers'
'Kevin H. Shaughnessy'

_publ_contact_author_address
;Department of Chemistry
Box 870336
The University of Alabama
Tuscaloosa, AL 35487-0336
USA
;
_publ_contact_author_email kshaughn@as.ua.edu
_publ_contact_author_fax 205-348-9104
_publ_contact_author_name 'Kevin H. Shaughnessy'
_publ_contact_author_phone 205-348-4435
_publ_section_title
;
 Trineopentylphosphine: A Conformationally Flexible Ligand for the
 Coupling of Sterically Demanding Substrates in the Buchwald-Hartwig
 Amination and Suzuki-Miyaura Reaction
;
_journal_name_full 'Journal of Organic Chemistry'
_journal_page_first 4649
_journal_page_last 4664
_journal_paper_doi 10.1021/jo400435z
_journal_volume 78
_journal_year 2013
_chemical_formula_sum 'C25 H46 Br P Pd'
_chemical_formula_weight 563.90
_chemical_name_systematic
; 
 ? 
;
_space_group_IT_number 14
_symmetry_cell_setting monoclinic
_symmetry_space_group_name_Hall '-P 2ybc'
_symmetry_space_group_name_H-M 'P 1 21/c 1'
_atom_sites_solution_hydrogens geom
_atom_sites_solution_primary direct
_atom_sites_solution_secondary difmap
_audit_creation_method SHELXL-97
_cell_angle_alpha 90.00
_cell_angle_beta 113.961(3)
_cell_angle_gamma 90.00
_cell_formula_units_Z 4
_cell_length_a 15.0300(16)
_cell_length_b 16.4173(16)
_cell_length_c 12.3394(12)
_cell_measurement_reflns_used 4394
_cell_measurement_temperature 173(2)
_cell_measurement_theta_max 24.92
_cell_measurement_theta_min 2.19
_cell_volume 2782.4(5)
_computing_cell_refinement 'Bruker SAINT'
_computing_data_collection 'Bruker APEX2'
_computing_data_reduction 'Bruker SAINT'
_computing_molecular_graphics 'Bruker SHELXTL'
_computing_publication_material 'Bruker SHELXTL'
_computing_structure_refinement 'SHELXL-97 (Sheldrick, 2008)'
_computing_structure_solution 'SHELXS-97 (Sheldrick, 2008)'
_diffrn_ambient_temperature 173(2)
_diffrn_measured_fraction_theta_full 0.991
_diffrn_measured_fraction_theta_max 0.991
_diffrn_measurement_device_type 'Bruker APEX-II CCD'
_diffrn_measurement_method '\f and \w scans'
_diffrn_radiation_monochromator graphite
_diffrn_radiation_source 'fine-focus sealed tube'
_diffrn_radiation_type MoK\a
_diffrn_radiation_wavelength 0.71073
_diffrn_reflns_av_R_equivalents 0.1054
_diffrn_reflns_av_sigmaI/netI 0.0741
_diffrn_reflns_limit_h_max 18
_diffrn_reflns_limit_h_min -18
_diffrn_reflns_limit_k_max 20
_diffrn_reflns_limit_k_min -20
_diffrn_reflns_limit_l_max 15
_diffrn_reflns_limit_l_min -15
_diffrn_reflns_number 32865
_diffrn_reflns_theta_full 26.49
_diffrn_reflns_theta_max 26.49
_diffrn_reflns_theta_min 1.48
_exptl_absorpt_coefficient_mu 2.169
_exptl_absorpt_correction_T_max 0.9579
_exptl_absorpt_correction_T_min 0.7094
_exptl_absorpt_correction_type multi-scan
_exptl_absorpt_process_details 'Bruker AXScale'
_exptl_crystal_colour colourless
_exptl_crystal_density_diffrn 1.346
_exptl_crystal_density_meas 0
_exptl_crystal_description Irregular
_exptl_crystal_F_000 1168
_exptl_crystal_size_max 0.17
_exptl_crystal_size_mid 0.13
_exptl_crystal_size_min 0.02
_refine_diff_density_max 0.858
_refine_diff_density_min -0.930
_refine_diff_density_rms 0.114
_refine_ls_extinction_method none
_refine_ls_goodness_of_fit_ref 0.975
_refine_ls_hydrogen_treatment constr
_refine_ls_matrix_type full
_refine_ls_number_parameters 265
_refine_ls_number_reflns 5711
_refine_ls_number_restraints 0
_refine_ls_restrained_S_all 0.975
_refine_ls_R_factor_all 0.0940
_refine_ls_R_factor_gt 0.0433
_refine_ls_shift/su_max 0.001
_refine_ls_shift/su_mean 0.000
_refine_ls_structure_factor_coef Fsqd
_refine_ls_weighting_details 'calc w=1/[\s^2^(Fo^2^)+(0.0535P)^2^+0.0000P] where P=(Fo^2^+2Fc^2^)/3'
_refine_ls_weighting_scheme calc
_refine_ls_wR_factor_gt 0.0910
_refine_ls_wR_factor_ref 0.1112
_reflns_number_gt 3584
_reflns_number_total 5711
_reflns_threshold_expression >2sigma(I)
_cod_data_source_file jo400435z_si_002_2.cif
_cod_data_source_block 8
_cod_database_code 4028229

loop_
_symmetry_equiv_pos_as_xyz
'x, y, z'
'-x, y+1/2, -z+1/2'
'-x, -y, -z'
'x, -y-1/2, z-1/2'

loop_
_atom_site_label
_atom_site_type_symbol
_atom_site_fract_x
_atom_site_fract_y
_atom_site_fract_z
_atom_site_U_iso_or_equiv
_atom_site_adp_type
_atom_site_occupancy
_atom_site_symmetry_multiplicity
_atom_site_calc_flag
_atom_site_refinement_flags
Pd Pd 0.39936(3) 0.47814(2) 0.35420(3) 0.03011(12) Uani 1 1 d .
Br Br 0.54532(4) 0.56904(3) 0.42715(5) 0.04689(18) Uani 1 1 d .
P1 P 0.27302(9) 0.39135(7) 0.29036(11) 0.0281(3) Uani 1 1 d .
C1 C 0.3586(3) 0.5255(3) 0.1915(4) 0.0267(10) Uani 1 1 d .
C2 C 0.3866(4) 0.4934(3) 0.1067(4) 0.0370(12) Uani 1 1 d .
H2A H 0.4246 0.4451 0.1234 0.044 Uiso 1 1 calc R
C3 C 0.3599(4) 0.5311(3) -0.0030(4) 0.0415(13) Uani 1 1 d .
H3A H 0.3807 0.5079 -0.0594 0.050 Uiso 1 1 calc R
C4 C 0.3041(3) 0.6012(3) -0.0329(4) 0.0331(11) Uani 1 1 d .
C5 C 0.2790(4) 0.6338(3) 0.0541(4) 0.0381(12) Uani 1 1 d .
H5A H 0.2419 0.6826 0.0379 0.046 Uiso 1 1 calc R
C6 C 0.3066(4) 0.5972(3) 0.1645(4) 0.0368(12) Uani 1 1 d .
H6A H 0.2892 0.6223 0.2226 0.044 Uiso 1 1 calc R
C7 C 0.2681(4) 0.6371(3) -0.1585(4) 0.0432(13) Uani 1 1 d .
C8 C 0.3508(5) 0.6435(4) -0.1992(5) 0.0687(19) Uani 1 1 d .
H8A H 0.3794 0.5895 -0.1967 0.103 Uiso 1 1 calc R
H8B H 0.4008 0.6806 -0.1465 0.103 Uiso 1 1 calc R
H8C H 0.3256 0.6646 -0.2805 0.103 Uiso 1 1 calc R
C9 C 0.1903(5) 0.5802(4) -0.2425(5) 0.068(2) Uani 1 1 d .
H9A H 0.2184 0.5260 -0.2401 0.102 Uiso 1 1 calc R
H9B H 0.1665 0.6018 -0.3235 0.102 Uiso 1 1 calc R
H9C H 0.1361 0.5763 -0.2179 0.102 Uiso 1 1 calc R
C10 C 0.2231(5) 0.7226(4) -0.1662(6) 0.074(2) Uani 1 1 d .
H10A H 0.1645 0.7186 -0.1502 0.111 Uiso 1 1 calc R
H10B H 0.2059 0.7450 -0.2458 0.111 Uiso 1 1 calc R
H10C H 0.2705 0.7585 -0.1074 0.111 Uiso 1 1 calc R
C11 C 0.1965(3) 0.3859(3) 0.1295(4) 0.0352(11) Uani 1 1 d .
H11A H 0.1738 0.4423 0.1053 0.042 Uiso 1 1 calc R
H11B H 0.2418 0.3731 0.0919 0.042 Uiso 1 1 calc R
C12 C 0.1055(4) 0.3307(3) 0.0652(5) 0.0472(14) Uani 1 1 d .
C13 C 0.1110(5) 0.2445(4) 0.1162(6) 0.071(2) Uani 1 1 d .
H13A H 0.0556 0.2123 0.0632 0.107 Uiso 1 1 calc R
H13B H 0.1093 0.2479 0.1946 0.107 Uiso 1 1 calc R
H13C H 0.1718 0.2184 0.1234 0.107 Uiso 1 1 calc R
C14 C 0.0125(4) 0.3722(4) 0.0592(6) 0.0658(18) Uani 1 1 d .
H14A H -0.0443 0.3408 0.0073 0.099 Uiso 1 1 calc R
H14B H 0.0089 0.4274 0.0275 0.099 Uiso 1 1 calc R
H14C H 0.0133 0.3750 0.1390 0.099 Uiso 1 1 calc R
C15 C 0.0977(5) 0.3224(4) -0.0630(5) 0.0678(19) Uani 1 1 d .
H15A H 0.0391 0.2914 -0.1104 0.102 Uiso 1 1 calc R
H15B H 0.1552 0.2939 -0.0623 0.102 Uiso 1 1 calc R
H15C H 0.0939 0.3767 -0.0976 0.102 Uiso 1 1 calc R
C16 C 0.3200(4) 0.2882(3) 0.3426(4) 0.0342(12) Uani 1 1 d .
H16A H 0.3434 0.2887 0.4300 0.041 Uiso 1 1 calc R
H16B H 0.2636 0.2508 0.3123 0.041 Uiso 1 1 calc R
C17 C 0.4018(4) 0.2486(3) 0.3136(5) 0.0467(14) Uani 1 1 d .
C18 C 0.4034(5) 0.1582(3) 0.3459(6) 0.073(2) Uani 1 1 d .
H18A H 0.4580 0.1311 0.3365 0.109 Uiso 1 1 calc R
H18B H 0.3422 0.1325 0.2935 0.109 Uiso 1 1 calc R
H18C H 0.4111 0.1532 0.4284 0.109 Uiso 1 1 calc R
C19 C 0.3860(5) 0.2563(3) 0.1843(5) 0.0617(18) Uani 1 1 d .
H19A H 0.4359 0.2249 0.1706 0.093 Uiso 1 1 calc R
H19B H 0.3905 0.3138 0.1655 0.093 Uiso 1 1 calc R
H19C H 0.3214 0.2353 0.1336 0.093 Uiso 1 1 calc R
C20 C 0.5023(5) 0.2851(4) 0.3891(6) 0.0675(19) Uani 1 1 d .
H20A H 0.5527 0.2546 0.3752 0.101 Uiso 1 1 calc R
H20B H 0.5143 0.2817 0.4732 0.101 Uiso 1 1 calc R
H20C H 0.5039 0.3423 0.3671 0.101 Uiso 1 1 calc R
C21 C 0.1940(3) 0.4073(3) 0.3695(4) 0.0348(12) Uani 1 1 d .
H21A H 0.1363 0.3720 0.3309 0.042 Uiso 1 1 calc R
H21B H 0.2296 0.3860 0.4509 0.042 Uiso 1 1 calc R
C22 C 0.1558(4) 0.4928(3) 0.3819(5) 0.0402(13) Uani 1 1 d .
C23 C 0.1035(5) 0.5356(4) 0.2642(5) 0.0612(17) Uani 1 1 d .
H23A H 0.1485 0.5432 0.2256 0.092 Uiso 1 1 calc R
H23B H 0.0803 0.5889 0.2776 0.092 Uiso 1 1 calc R
H23C H 0.0480 0.5026 0.2131 0.092 Uiso 1 1 calc R
C24 C 0.2378(4) 0.5485(3) 0.4635(5) 0.0518(15) Uani 1 1 d .
H24A H 0.2821 0.5613 0.4255 0.078 Uiso 1 1 calc R
H24B H 0.2739 0.5208 0.5391 0.078 Uiso 1 1 calc R
H24C H 0.2097 0.5991 0.4781 0.078 Uiso 1 1 calc R
C25 C 0.0838(4) 0.4799(4) 0.4404(6) 0.0589(16) Uani 1 1 d .
H25A H 0.0319 0.4428 0.3917 0.088 Uiso 1 1 calc R
H25B H 0.0554 0.5323 0.4473 0.088 Uiso 1 1 calc R
H25C H 0.1183 0.4563 0.5195 0.088 Uiso 1 1 calc R

loop_
_atom_site_aniso_label
_atom_site_aniso_U_11
_atom_site_aniso_U_22
_atom_site_aniso_U_33
_atom_site_aniso_U_23
_atom_site_aniso_U_13
_atom_site_aniso_U_12
Pd 0.0337(2) 0.02716(19) 0.0267(2) 0.00432(16) 0.00942(16) -0.00300(16)
Br 0.0476(4) 0.0511(3) 0.0316(3) 0.0110(2) 0.0054(3) -0.0204(3)
P1 0.0325(7) 0.0227(6) 0.0275(7) 0.0003(5) 0.0105(6) -0.0005(5)
C1 0.027(2) 0.026(2) 0.026(2) 0.003(2) 0.010(2) -0.003(2)
C2 0.052(3) 0.023(2) 0.041(3) 0.004(2) 0.024(3) 0.003(2)
C3 0.065(4) 0.031(3) 0.035(3) -0.001(2) 0.027(3) 0.000(3)
C4 0.036(3) 0.032(3) 0.028(3) 0.000(2) 0.011(2) -0.009(2)
C5 0.043(3) 0.031(3) 0.040(3) 0.008(2) 0.016(3) 0.003(2)
C6 0.053(3) 0.028(2) 0.036(3) 0.003(2) 0.024(3) 0.005(2)
C7 0.052(3) 0.050(3) 0.026(3) 0.010(2) 0.015(3) -0.008(3)
C8 0.065(4) 0.098(5) 0.044(4) 0.021(3) 0.023(3) -0.018(4)
C9 0.061(4) 0.092(5) 0.036(3) 0.002(3) 0.004(3) -0.032(4)
C10 0.094(5) 0.069(4) 0.056(4) 0.036(4) 0.027(4) 0.020(4)
C11 0.036(3) 0.032(3) 0.036(3) 0.002(2) 0.012(2) 0.001(2)
C12 0.046(3) 0.040(3) 0.044(3) -0.005(3) 0.006(3) -0.007(3)
C13 0.077(5) 0.048(4) 0.064(4) -0.004(3) 0.003(4) -0.025(3)
C14 0.039(4) 0.077(5) 0.068(4) -0.012(4) 0.008(3) -0.012(3)
C15 0.074(5) 0.074(4) 0.041(4) -0.014(3) 0.009(3) -0.007(4)
C16 0.045(3) 0.023(2) 0.034(3) 0.003(2) 0.014(2) 0.000(2)
C17 0.072(4) 0.028(3) 0.046(3) 0.010(2) 0.030(3) 0.012(3)
C18 0.113(6) 0.031(3) 0.086(5) 0.021(3) 0.054(5) 0.028(3)
C19 0.091(5) 0.039(3) 0.066(4) 0.010(3) 0.043(4) 0.027(3)
C20 0.064(5) 0.067(4) 0.080(5) 0.012(4) 0.037(4) 0.025(4)
C21 0.036(3) 0.031(3) 0.035(3) 0.001(2) 0.012(2) -0.005(2)
C22 0.040(3) 0.042(3) 0.045(3) -0.002(2) 0.024(3) 0.003(2)
C23 0.071(4) 0.053(4) 0.060(4) 0.004(3) 0.027(4) 0.024(3)
C24 0.070(4) 0.038(3) 0.058(4) -0.011(3) 0.037(3) -0.002(3)
C25 0.049(4) 0.069(4) 0.072(4) -0.008(3) 0.038(3) 0.003(3)

loop_
_atom_type_symbol
_atom_type_description
_atom_type_scat_dispersion_real
_atom_type_scat_dispersion_imag
_atom_type_scat_source
C C 0.0033 0.0016 'International Tables Vol C Tables 4.2.6.8 and 6.1.1.4'
H H 0.0000 0.0000 'International Tables Vol C Tables 4.2.6.8 and 6.1.1.4'
P P 0.1023 0.0942 'International Tables Vol C Tables 4.2.6.8 and 6.1.1.4'
Br Br -0.2901 2.4595 'International Tables Vol C Tables 4.2.6.8 and 6.1.1.4'
Pd Pd -0.9988 1.0072 'International Tables Vol C Tables 4.2.6.8 and 6.1.1.4'

loop_
_geom_angle_atom_site_label_1
_geom_angle_atom_site_label_2
_geom_angle_atom_site_label_3
_geom_angle
_geom_angle_site_symmetry_3
C1 Pd P1 91.35(13) .
C1 Pd Br 89.77(12) .
P1 Pd Br 177.26(4) .
C1 Pd Br 174.50(13) 3_666
P1 Pd Br 92.50(3) 3_666
Br Pd Br 86.56(2) 3_666
Pd Br Pd 93.44(2) 3_666
C21 P1 C16 100.6(2) .
C21 P1 C11 108.9(2) .
C16 P1 C11 108.3(2) .
C21 P1 Pd 111.09(16) .
C16 P1 Pd 108.07(16) .
C11 P1 Pd 118.45(16) .
C6 C1 C2 117.4(4) .
C6 C1 Pd 119.2(3) .
C2 C1 Pd 123.2(3) .
C1 C2 C3 120.7(4) .
C4 C3 C2 122.3(5) .
C3 C4 C5 116.3(4) .
C3 C4 C7 121.0(4) .
C5 C4 C7 122.6(4) .
C4 C5 C6 121.9(4) .
C1 C6 C5 121.3(4) .
C8 C7 C9 108.8(5) .
C8 C7 C4 111.0(4) .
C9 C7 C4 108.0(4) .
C8 C7 C10 108.2(5) .
C9 C7 C10 108.6(5) .
C4 C7 C10 112.1(4) .
C12 C11 P1 127.5(4) .
C14 C12 C13 109.0(5) .
C14 C12 C15 107.6(5) .
C13 C12 C15 107.9(5) .
C14 C12 C11 111.1(4) .
C13 C12 C11 115.8(4) .
C15 C12 C11 104.9(5) .
C17 C16 P1 121.9(3) .
C19 C17 C18 109.4(5) .
C19 C17 C20 107.5(5) .
C18 C17 C20 108.1(5) .
C19 C17 C16 113.9(4) .
C18 C17 C16 106.0(4) .
C20 C17 C16 111.8(4) .
C22 C21 P1 121.9(3) .
C23 C22 C24 108.5(5) .
C23 C22 C25 108.9(5) .
C24 C22 C25 107.7(4) .
C23 C22 C21 113.3(4) .
C24 C22 C21 111.9(4) .
C25 C22 C21 106.4(4) .

loop_
_geom_bond_atom_site_label_1
_geom_bond_atom_site_label_2
_geom_bond_distance
_geom_bond_site_symmetry_2
Pd C1 2.002(4) .
Pd P1 2.2453(12) .
Pd Br 2.4992(6) .
Pd Br 2.5978(7) 3_666
Br Pd 2.5978(6) 3_666
P1 C21 1.837(5) .
P1 C16 1.847(4) .
P1 C11 1.849(5) .
C1 C6 1.378(6) .
C1 C2 1.382(6) .
C2 C3 1.391(7) .
C3 C4 1.382(7) .
C4 C5 1.381(7) .
C4 C7 1.537(6) .
C5 C6 1.389(6) .
C7 C8 1.523(7) .
C7 C9 1.526(7) .
C7 C10 1.544(8) .
C11 C12 1.562(7) .
C12 C14 1.530(8) .
C12 C13 1.537(8) .
C12 C15 1.544(8) .
C16 C17 1.555(7) .
C17 C19 1.519(7) .
C17 C18 1.535(7) .
C17 C20 1.538(8) .
C21 C22 1.547(6) .
C22 C23 1.515(7) .
C22 C24 1.538(7) .
C22 C25 1.539(7) .
